data_7704955
loop_
_publ_author_name
'Liu, Runqing'
'Wu, Hongping'
'Yu, Hongwei'
'Hu, Zhanggui'
'Wang, Jiyang'
'Wu, Yicheng'

_publ_section_title
;
 Synthesis and characterization of three new rare-earth orthoborates:
 Ba<sub>2</sub>MgY<sub>2</sub>(BO<sub>3</sub>)<sub>4</sub>,
 Ba<sub>2</sub>CdY<sub>2</sub>(BO<sub>3</sub>)<sub>4</sub>, and
 Ba<sub>2</sub>CdSc(BO<sub>3</sub>)<sub>3</sub>.
;
_journal_issue 31
_journal_name_full 'Dalton transactions (Cambridge, England : 2003)'
_journal_page_first 10874
_journal_page_last 10879
_journal_paper_doi 10.1039/d0dt01799j
_journal_volume 49
_journal_year 2020
_chemical_formula_sum 'B8 Ba4 Mg2 O24 Y4'
_chemical_formula_weight 1424.10
_space_group_crystal_system monoclinic
_space_group_IT_number 14
_space_group_name_Hall '-P 2ybc'
_space_group_name_H-M_alt 'P 1 21/c 1'
_audit_creation_method SHELXL-2018/3
_audit_update_record
;
2020-04-28 deposited with the CCDC.	2020-07-08 downloaded from the CCDC.
;
_cell_angle_alpha 90
_cell_angle_beta 98.634(4)
_cell_angle_gamma 90
_cell_formula_units_Z 2
_cell_length_a 12.8053(12)
_cell_length_b 13.6581(15)
_cell_length_c 6.2287(7)
_cell_measurement_reflns_used 8914
_cell_measurement_temperature 300(2)
_cell_measurement_theta_max 27.52
_cell_measurement_theta_min 2.98
_cell_volume 1077.0(2)
_computing_structure_refinement 'SHELXL-2018/3 (Sheldrick, 2018)'
_computing_structure_solution 'SHELXT 2014/5 (Sheldrick, 2014)'
_diffrn_ambient_temperature 300(2)
_diffrn_measured_fraction_theta_full 0.999
_diffrn_measured_fraction_theta_max 0.999
_diffrn_measurement_device_type 'Bruker APEX-II CCD'
_diffrn_measurement_method '\f and \w scans'
_diffrn_radiation_type MoK\a
_diffrn_radiation_wavelength 0.71073
_diffrn_reflns_av_R_equivalents 0.0596
_diffrn_reflns_av_unetI/netI 0.0263
_diffrn_reflns_Laue_measured_fraction_full 0.999
_diffrn_reflns_Laue_measured_fraction_max 0.999
_diffrn_reflns_limit_h_max 16
_diffrn_reflns_limit_h_min -16
_diffrn_reflns_limit_k_max 17
_diffrn_reflns_limit_k_min -17
_diffrn_reflns_limit_l_max 8
_diffrn_reflns_limit_l_min -8
_diffrn_reflns_number 21924
_diffrn_reflns_point_group_measured_fraction_full 0.999
_diffrn_reflns_point_group_measured_fraction_max 0.999
_diffrn_reflns_theta_full 25.242
_diffrn_reflns_theta_max 27.494
_diffrn_reflns_theta_min 2.193
_exptl_absorpt_coefficient_mu 18.006
_exptl_crystal_colour clourless
_exptl_crystal_density_diffrn 4.391
_exptl_crystal_description block
_exptl_crystal_F_000 1272
_refine_diff_density_max 4.180
_refine_diff_density_min -2.892
_refine_diff_density_rms 0.311
_refine_ls_extinction_method none
_refine_ls_goodness_of_fit_ref 1.097
_refine_ls_hydrogen_treatment undef
_refine_ls_matrix_type full
_refine_ls_number_parameters 190
_refine_ls_number_reflns 2469
_refine_ls_number_restraints 12
_refine_ls_restrained_S_all 1.132
_refine_ls_R_factor_all 0.0570
_refine_ls_R_factor_gt 0.0472
_refine_ls_shift/su_max 0.001
_refine_ls_shift/su_mean 0.000
_refine_ls_structure_factor_coef Fsqd
_refine_ls_weighting_details 'w=1/[\s^2^(Fo^2^)+(0.0641P)^2^+20.2864P] where P=(Fo^2^+2Fc^2^)/3'
_refine_ls_weighting_scheme calc
_refine_ls_wR_factor_gt 0.1290
_refine_ls_wR_factor_ref 0.1342
_reflns_Friedel_coverage 0.000
_reflns_number_gt 2077
_reflns_number_total 2469
_reflns_threshold_expression 'I > 2\s(I)'
_cod_data_source_file d0dt01799j2.cif
_cod_data_source_block Ba2MgY2B4O12
_cod_depositor_comments 'Adding full bibliography for 7704953--7704955.cif.'
_cod_original_sg_symbol_H-M 'P 21/c'
_cod_database_code 7704955
_shelx_shelxl_version_number 2018/3
_shelx_space_group_comment
;
The symmetry employed for this shelxl refinement is uniquely defined
by the following loop, which should always be used as a source of
symmetry information in preference to the above space-group names.
They are only intended as comments.
;

loop_
_space_group_symop_operation_xyz
'x, y, z'
'-x, y+1/2, -z+1/2'
'-x, -y, -z'
'x, -y-1/2, z-1/2'

loop_
_atom_site_label
_atom_site_type_symbol
_atom_site_fract_x
_atom_site_fract_y
_atom_site_fract_z
_atom_site_U_iso_or_equiv
_atom_site_adp_type
_atom_site_occupancy
_atom_site_site_symmetry_order
_atom_site_calc_flag
_atom_site_refinement_flags_posn
_atom_site_refinement_flags_adp
_atom_site_refinement_flags_occupancy
_atom_site_disorder_assembly
_atom_site_disorder_group
Ba1 Ba 1.00821(5) 0.34865(5) 0.65443(10) 0.0318(2) Uani 1 1 d . . . . .
Ba2 Ba 0.52448(5) 0.84744(4) 0.18058(9) 0.02375(18) Uani 1 1 d . . . . .
Y1 Y 0.73928(8) 0.33997(9) 0.94425(19) 0.0368(3) Uani 1 1 d . . . . .
Y2 Y 0.70293(8) 0.55330(7) 0.22540(17) 0.0286(3) Uani 1 1 d . . . . .
Mg1 Mg 0.8270(2) 0.56931(18) 0.7814(4) 0.0101(5) Uani 1 1 d . U . . .
O1 O 0.6633(9) 0.8000(8) 0.5376(14) 0.062(3) Uani 1 1 d . . . . .
O2 O 0.8401(11) 0.8121(11) 0.4864(19) 0.103(6) Uani 1 1 d . . . . .
O3 O 0.7634(7) 0.6567(6) 0.5082(13) 0.044(2) Uani 1 1 d . . . . .
O4 O 0.4328(7) 0.6715(6) 0.187(2) 0.078(4) Uani 1 1 d . . . . .
O5 O 0.5426(6) 0.5397(5) 0.3034(12) 0.0303(15) Uani 1 1 d . . . . .
O6 O 0.3683(7) 0.5133(5) 0.1134(14) 0.040(2) Uani 1 1 d . . . . .
O7 O 0.6952(6) 0.3766(6) 0.2711(13) 0.0376(18) Uani 1 1 d . . . . .
O8 O 0.7883(8) 0.4708(7) 0.5441(17) 0.062(3) Uani 1 1 d . U . . .
O9 O 0.7711(10) 0.3048(7) 0.6058(16) 0.065(3) Uani 1 1 d . . . . .
O10 O 0.9208(9) 0.3335(8) 1.033(2) 0.073(3) Uani 1 1 d . . . . .
O11 O 1.0157(6) 0.4480(7) 1.2656(13) 0.041(2) Uani 1 1 d . . . . .
O12 O 0.8461(7) 0.4867(8) 1.0624(18) 0.059(3) Uani 1 1 d . . . . .
B1 B 0.7560(9) 0.7550(8) 0.5085(15) 0.022(2) Uani 1 1 d . . . . .
B2 B 0.4497(9) 0.5740(8) 0.1982(18) 0.024(2) Uani 1 1 d . . . . .
B3 B 0.9312(9) 0.4252(9) 1.1294(19) 0.028(2) Uani 1 1 d . . . . .
B4 B 0.7503(9) 0.3831(9) 0.476(2) 0.029(2) Uani 1 1 d . U . . .

loop_
_atom_site_aniso_label
_atom_site_aniso_U_11
_atom_site_aniso_U_22
_atom_site_aniso_U_33
_atom_site_aniso_U_23
_atom_site_aniso_U_13
_atom_site_aniso_U_12
Ba1 0.0262(3) 0.0418(4) 0.0280(3) 0.0033(3) 0.0058(2) -0.0040(2)
Ba2 0.0266(3) 0.0177(3) 0.0246(3) 0.0021(2) -0.0037(2) -0.0032(2)
Y1 0.0273(5) 0.0487(7) 0.0327(6) -0.0050(5) -0.0009(4) 0.0072(4)
Y2 0.0257(5) 0.0210(5) 0.0365(6) -0.0070(4) -0.0036(4) -0.0005(4)
Mg1 0.0130(8) 0.0070(8) 0.0081(8) -0.0019(7) -0.0059(7) 0.0070(7)
O1 0.082(7) 0.068(7) 0.031(5) -0.013(4) -0.010(5) 0.046(6)
O2 0.105(10) 0.136(11) 0.053(7) 0.050(7) -0.038(6) -0.096(9)
O3 0.068(6) 0.023(4) 0.033(5) -0.004(3) -0.016(4) 0.010(4)
O4 0.040(5) 0.016(4) 0.159(12) 0.006(5) -0.044(6) 0.000(4)
O5 0.027(4) 0.028(4) 0.035(4) 0.002(3) -0.001(3) 0.006(3)
O6 0.052(5) 0.018(3) 0.043(5) -0.002(3) -0.021(4) 0.001(3)
O7 0.040(4) 0.041(4) 0.031(4) -0.014(3) 0.004(3) -0.002(4)
O8 0.066(6) 0.034(4) 0.072(6) -0.010(4) -0.036(5) -0.006(4)
O9 0.122(10) 0.033(5) 0.040(5) 0.008(4) 0.014(6) -0.003(5)
O10 0.052(6) 0.070(7) 0.094(9) -0.037(6) 0.007(6) -0.011(5)
O11 0.020(4) 0.073(6) 0.028(4) -0.006(4) 0.002(3) 0.003(4)
O12 0.036(5) 0.069(6) 0.074(7) 0.045(5) 0.015(5) 0.010(4)
B1 0.034(6) 0.019(5) 0.012(4) 0.001(4) -0.004(4) -0.005(4)
B2 0.029(5) 0.021(5) 0.022(5) 0.000(4) 0.000(4) 0.001(4)
B3 0.019(5) 0.036(6) 0.028(6) 0.005(5) 0.000(4) -0.005(4)
B4 0.030(5) 0.021(5) 0.034(6) -0.005(4) 0.002(4) 0.002(4)

loop_
_atom_type_symbol
_atom_type_description
_atom_type_scat_dispersion_real
_atom_type_scat_dispersion_imag
_atom_type_scat_source
B B 0.0013 0.0007 'International Tables Vol C Tables 4.2.6.8 and 6.1.1.4'
Ba Ba -0.3244 2.2819 'International Tables Vol C Tables 4.2.6.8 and 6.1.1.4'
Mg Mg 0.0486 0.0363 'International Tables Vol C Tables 4.2.6.8 and 6.1.1.4'
O O 0.0106 0.0060 'International Tables Vol C Tables 4.2.6.8 and 6.1.1.4'
Y Y -2.7962 3.5667 'International Tables Vol C Tables 4.2.6.8 and 6.1.1.4'

loop_
_geom_angle_atom_site_label_1
_geom_angle_atom_site_label_2
_geom_angle_atom_site_label_3
_geom_angle
_geom_angle_site_symmetry_1
_geom_angle_site_symmetry_3
_geom_angle_publ_flag
O10 Ba1 O2 67.9(4) . 2_746 ?
O10 Ba1 O10 88.1(3) . 4_565 ?
O2 Ba1 O10 105.1(4) 2_746 4_565 ?
O10 Ba1 O11 148.0(3) . 1_554 ?
O2 Ba1 O11 132.5(4) 2_746 1_554 ?
O10 Ba1 O11 105.3(3) 4_565 1_554 ?
O10 Ba1 O11 81.7(3) . 3_767 ?
O2 Ba1 O11 96.6(3) 2_746 3_767 ?
O10 Ba1 O11 150.4(3) 4_565 3_767 ?
O11 Ba1 O11 72.3(3) 1_554 3_767 ?
O10 Ba1 O9 63.2(3) . . ?
O2 Ba1 O9 127.4(4) 2_746 . ?
O10 Ba1 O9 56.4(3) 4_565 . ?
O11 Ba1 O9 99.9(2) 1_554 . ?
O11 Ba1 O9 94.4(2) 3_767 . ?
O10 Ba1 O2 122.1(3) . 3_766 ?
O2 Ba1 O2 73.3(2) 2_746 3_766 ?
O10 Ba1 O2 62.6(3) 4_565 3_766 ?
O11 Ba1 O2 89.7(3) 1_554 3_766 ?
O11 Ba1 O2 144.9(2) 3_767 3_766 ?
O9 Ba1 O2 118.7(3) . 3_766 ?
O10 Ba1 O3 139.9(3) . 3_766 ?
O2 Ba1 O3 72.1(4) 2_746 3_766 ?
O10 Ba1 O3 103.9(3) 4_565 3_766 ?
O11 Ba1 O3 65.7(2) 1_554 3_766 ?
O11 Ba1 O3 101.7(2) 3_767 3_766 ?
O9 Ba1 O3 153.2(2) . 3_766 ?
O2 Ba1 O3 43.2(2) 3_766 3_766 ?
O10 Ba1 O8 76.8(3) . . ?
O2 Ba1 O8 137.7(3) 2_746 . ?
O10 Ba1 O8 95.8(3) 4_565 . ?
O11 Ba1 O8 73.1(3) 1_554 . ?
O11 Ba1 O8 54.9(2) 3_767 . ?
O9 Ba1 O8 42.8(2) . . ?
O2 Ba1 O8 148.2(3) 3_766 . ?
O3 Ba1 O8 137.6(2) 3_766 . ?
O10 Ba1 O12 82.1(3) . 3_767 ?
O2 Ba1 O12 54.2(4) 2_746 3_767 ?
O10 Ba1 O12 159.3(3) 4_565 3_767 ?
O11 Ba1 O12 92.4(2) 1_554 3_767 ?
O11 Ba1 O12 45.7(2) 3_767 3_767 ?
O9 Ba1 O12 131.7(3) . 3_767 ?
O2 Ba1 O12 107.8(2) 3_766 3_767 ?
O3 Ba1 O12 73.4(2) 3_766 3_767 ?
O8 Ba1 O12 99.6(2) . 3_767 ?
O10 Ba1 B4 77.8(3) . . ?
O2 Ba1 B4 145.7(4) 2_746 . ?
O10 Ba1 B4 72.6(3) 4_565 . ?
O11 Ba1 B4 78.8(3) 1_554 . ?
O11 Ba1 B4 78.1(3) 3_767 . ?
O9 Ba1 B4 23.6(3) . . ?
O2 Ba1 B4 128.7(3) 3_766 . ?
O3 Ba1 B4 142.2(2) 3_766 . ?
O8 Ba1 B4 23.3(3) . . ?
O12 Ba1 B4 122.4(3) 3_767 . ?
O10 Ba1 B3 80.1(3) . 3_767 ?
O2 Ba1 B3 75.8(4) 2_746 3_767 ?
O10 Ba1 B3 166.9(3) 4_565 3_767 ?
O11 Ba1 B3 82.4(3) 1_554 3_767 ?
O11 Ba1 B3 21.8(2) 3_767 3_767 ?
O9 Ba1 B3 112.3(3) . 3_767 ?
O2 Ba1 B3 129.0(3) 3_766 3_767 ?
O3 Ba1 B3 88.9(2) 3_766 3_767 ?
O8 Ba1 B3 76.0(2) . 3_767 ?
O12 Ba1 B3 23.9(2) 3_767 3_767 ?
B4 Ba1 B3 99.1(3) . 3_767 ?
O4 Ba2 O1 90.4(3) . . ?
O4 Ba2 O5 135.3(3) . 2_655 ?
O1 Ba2 O5 111.5(3) . 2_655 ?
O4 Ba2 O5 126.1(3) . 4_575 ?
O1 Ba2 O5 133.0(3) . 4_575 ?
O5 Ba2 O5 65.2(3) 2_655 4_575 ?
O4 Ba2 O6 152.6(4) . 2_655 ?
O1 Ba2 O6 66.9(3) . 2_655 ?
O5 Ba2 O6 50.3(2) 2_655 2_655 ?
O5 Ba2 O6 81.3(2) 4_575 2_655 ?
O4 Ba2 O7 71.8(3) . 2_655 ?
O1 Ba2 O7 118.3(3) . 2_655 ?
O5 Ba2 O7 63.6(2) 2_655 2_655 ?
O5 Ba2 O7 102.2(2) 4_575 2_655 ?
O6 Ba2 O7 104.7(3) 2_655 2_655 ?
O4 Ba2 O1 70.9(3) . 4_575 ?
O1 Ba2 O1 74.4(2) . 4_575 ?
O5 Ba2 O1 150.9(2) 2_655 4_575 ?
O5 Ba2 O1 89.6(2) 4_575 4_575 ?
O6 Ba2 O1 114.3(3) 2_655 4_575 ?
O7 Ba2 O1 140.6(2) 2_655 4_575 ?
O4 Ba2 O4 80.8(3) . 4_575 ?
O1 Ba2 O4 152.8(3) . 4_575 ?
O5 Ba2 O4 92.3(2) 2_655 4_575 ?
O5 Ba2 O4 45.6(2) 4_575 4_575 ?
O6 Ba2 O4 126.3(2) 2_655 4_575 ?
O7 Ba2 O4 83.5(3) 2_655 4_575 ?
O1 Ba2 O4 78.4(3) 4_575 4_575 ?
O4 Ba2 B2 153.7(4) . 2_655 ?
O1 Ba2 B2 90.3(3) . 2_655 ?
O5 Ba2 B2 25.0(2) 2_655 2_655 ?
O5 Ba2 B2 69.6(2) 4_575 2_655 ?
O6 Ba2 B2 25.5(3) 2_655 2_655 ?
O7 Ba2 B2 84.8(3) 2_655 2_655 ?
O1 Ba2 B2 134.2(3) 4_575 2_655 ?
O4 Ba2 B2 108.8(2) 4_575 2_655 ?
O4 Ba2 B2 104.2(3) . 4_575 ?
O1 Ba2 B2 156.7(3) . 4_575 ?
O5 Ba2 B2 70.4(3) 2_655 4_575 ?
O5 Ba2 B2 25.0(2) 4_575 4_575 ?
O6 Ba2 B2 102.3(3) 2_655 4_575 ?
O7 Ba2 B2 83.9(3) 2_655 4_575 ?
O1 Ba2 B2 93.1(3) 4_575 4_575 ?
O4 Ba2 B2 24.6(2) 4_575 4_575 ?
B2 Ba2 B2 84.4(3) 2_655 4_575 ?
O4 Ba2 Mg1 132.06(19) . 4_575 ?
O1 Ba2 Mg1 55.8(3) . 4_575 ?
O5 Ba2 Mg1 91.33(15) 2_655 4_575 ?
O5 Ba2 Mg1 77.20(15) 4_575 4_575 ?
O6 Ba2 Mg1 46.63(19) 2_655 4_575 ?
O7 Ba2 Mg1 151.28(18) 2_655 4_575 ?
O1 Ba2 Mg1 67.86(18) 4_575 4_575 ?
O4 Ba2 Mg1 112.9(2) 4_575 4_575 ?
B2 Ba2 Mg1 67.9(2) 2_655 4_575 ?
B2 Ba2 Mg1 101.5(2) 4_575 4_575 ?
O4 Ba2 Y2 118.9(3) . 4_576 ?
O1 Ba2 Y2 33.9(2) . 4_576 ?
O5 Ba2 Y2 77.90(15) 2_655 4_576 ?
O5 Ba2 Y2 113.97(14) 4_575 4_576 ?
O6 Ba2 Y2 34.94(15) 2_655 4_576 ?
O7 Ba2 Y2 107.61(17) 2_655 4_576 ?
O1 Ba2 Y2 101.26(18) 4_575 4_576 ?
O4 Ba2 Y2 159.33(19) 4_575 4_576 ?
B2 Ba2 Y2 56.6(2) 2_655 4_576 ?
B2 Ba2 Y2 136.9(2) 4_575 4_576 ?
Mg1 Ba2 Y2 50.08(4) 4_575 4_576 ?
O9 Y1 O4 101.9(4) 4_566 3_666 ?
O9 Y1 O7 80.9(3) 4_566 1_556 ?
O4 Y1 O7 88.9(5) 3_666 1_556 ?
O9 Y1 O9 100.7(3) 4_566 . ?
O4 Y1 O9 87.0(5) 3_666 . ?
O7 Y1 O9 175.8(4) 1_556 . ?
O9 Y1 O10 75.4(5) 4_566 . ?
O4 Y1 O10 170.2(5) 3_666 . ?
O7 Y1 O10 99.9(4) 1_556 . ?
O9 Y1 O10 84.3(5) . . ?
O9 Y1 O6 149.4(4) 4_566 3_666 ?
O4 Y1 O6 59.9(3) 3_666 3_666 ?
O7 Y1 O6 74.7(3) 1_556 3_666 ?
O9 Y1 O6 102.4(3) . 3_666 ?
O10 Y1 O6 126.5(3) . 3_666 ?
O9 Y1 O12 121.9(4) 4_566 . ?
O4 Y1 O12 129.4(3) 3_666 . ?
O7 Y1 O12 75.7(3) 1_556 . ?
O9 Y1 O12 106.3(4) . . ?
O10 Y1 O12 57.9(3) . . ?
O6 Y1 O12 69.6(3) 3_666 . ?
O9 Y1 B2 128.7(4) 4_566 3_666 ?
O4 Y1 B2 29.6(3) 3_666 3_666 ?
O7 Y1 B2 82.4(3) 1_556 3_666 ?
O9 Y1 B2 93.7(4) . 3_666 ?
O10 Y1 B2 155.6(4) . 3_666 ?
O6 Y1 B2 30.3(3) 3_666 3_666 ?
O12 Y1 B2 99.9(3) . 3_666 ?
O9 Y1 B3 95.4(4) 4_566 . ?
O4 Y1 B3 158.9(4) 3_666 . ?
O7 Y1 B3 81.9(3) 1_556 . ?
O9 Y1 B3 101.7(4) . . ?
O10 Y1 B3 29.5(4) . . ?
O6 Y1 B3 99.2(3) 3_666 . ?
O12 Y1 B3 29.6(3) . . ?
B2 Y1 B3 129.6(4) 3_666 . ?
O9 Y1 B4 125.5(3) 4_566 . ?
O4 Y1 B4 81.1(5) 3_666 . ?
O7 Y1 B4 153.0(3) 1_556 . ?
O9 Y1 B4 24.8(3) . . ?
O10 Y1 B4 92.8(4) . . ?
O6 Y1 B4 78.6(3) 3_666 . ?
O12 Y1 B4 91.5(3) . . ?
B2 Y1 B4 76.5(3) 3_666 . ?
B3 Y1 B4 98.7(3) . . ?
O9 Y1 B4 23.4(3) 4_566 4_566 ?
O4 Y1 B4 89.3(3) 3_666 4_566 ?
O7 Y1 B4 100.3(3) 1_556 4_566 ?
O9 Y1 B4 80.5(3) . 4_566 ?
O10 Y1 B4 84.9(4) . 4_566 ?
O6 Y1 B4 148.5(3) 3_666 4_566 ?
O12 Y1 B4 140.3(3) . 4_566 ?
B2 Y1 B4 118.9(3) 3_666 4_566 ?
B3 Y1 B4 111.0(3) . 4_566 ?
B4 Y1 B4 104.5(3) . 4_566 ?
O9 Y1 Y2 123.2(2) 4_566 1_556 ?
O4 Y1 Y2 92.5(3) 3_666 1_556 ?
O7 Y1 Y2 44.3(2) 1_556 1_556 ?
O9 Y1 Y2 135.0(2) . 1_556 ?
O10 Y1 Y2 96.7(3) . 1_556 ?
O6 Y1 Y2 42.66(18) 3_666 1_556 ?
O12 Y1 Y2 43.9(2) . 1_556 ?
B2 Y1 Y2 67.7(2) 3_666 1_556 ?
B3 Y1 Y2 67.6(3) . 1_556 ?
B4 Y1 Y2 110.8(2) . 1_556 ?
B4 Y1 Y2 144.5(2) 4_566 1_556 ?
O5 Y2 O3 95.8(3) . . ?
O5 Y2 O1 92.5(3) . 4_575 ?
O3 Y2 O1 83.1(3) . 4_575 ?
O5 Y2 O6 85.2(3) . 3_665 ?
O3 Y2 O6 164.8(3) . 3_665 ?
O1 Y2 O6 81.7(3) 4_575 3_665 ?
O5 Y2 O8 95.9(3) . . ?
O3 Y2 O8 66.1(3) . . ?
O1 Y2 O8 148.7(3) 4_575 . ?
O6 Y2 O8 128.9(3) 3_665 . ?
O5 Y2 O12 149.6(3) . 1_554 ?
O3 Y2 O12 111.5(4) . 1_554 ?
O1 Y2 O12 103.6(4) 4_575 1_554 ?
O6 Y2 O12 72.1(4) 3_665 1_554 ?
O8 Y2 O12 83.7(4) . 1_554 ?
O5 Y2 O7 80.4(3) . . ?
O3 Y2 O7 122.3(3) . . ?
O1 Y2 O7 154.0(3) 4_575 . ?
O6 Y2 O7 72.8(3) 3_665 . ?
O8 Y2 O7 57.2(3) . . ?
O12 Y2 O7 73.8(3) 1_554 . ?
O5 Y2 B4 86.4(3) . . ?
O3 Y2 B4 93.6(3) . . ?
O1 Y2 B4 176.4(4) 4_575 . ?
O6 Y2 B4 101.6(3) 3_665 . ?
O8 Y2 B4 28.3(3) . . ?
O12 Y2 B4 78.9(3) 1_554 . ?
O7 Y2 B4 29.0(3) . . ?
O5 Y2 B1 116.6(3) . 4_575 ?
O3 Y2 B1 75.0(3) . 4_575 ?
O1 Y2 B1 25.1(3) 4_575 4_575 ?
O6 Y2 B1 90.9(3) 3_665 4_575 ?
O8 Y2 B1 131.4(3) . 4_575 ?
O12 Y2 B1 84.5(3) 1_554 4_575 ?
O7 Y2 B1 155.9(3) . 4_575 ?
B4 Y2 B1 154.8(3) . 4_575 ?
O5 Y2 Mg1 139.1(2) . 1_554 ?
O3 Y2 Mg1 116.1(2) . 1_554 ?
O1 Y2 Mg1 68.3(3) 4_575 1_554 ?
O6 Y2 Mg1 57.3(2) 3_665 1_554 ?
O8 Y2 Mg1 119.5(3) . 1_554 ?
O12 Y2 Mg1 37.0(2) 1_554 1_554 ?
O7 Y2 Mg1 101.02(18) . 1_554 ?
B4 Y2 Mg1 114.6(2) . 1_554 ?
B1 Y2 Mg1 54.91(19) 4_575 1_554 ?
O5 Y2 Y1 104.03(19) . 1_554 ?
O3 Y2 Y1 148.0(2) . 1_554 ?
O1 Y2 Y1 120.2(3) 4_575 1_554 ?
O6 Y2 Y1 44.39(18) 3_665 1_554 ?
O8 Y2 Y1 86.8(2) . 1_554 ?
O12 Y2 Y1 45.6(3) 1_554 1_554 ?
O7 Y2 Y1 40.23(18) . 1_554 ?
B4 Y2 Y1 63.4(2) . 1_554 ?
B1 Y2 Y1 116.06(19) 4_575 1_554 ?
Mg1 Y2 Y1 61.85(5) 1_554 1_554 ?
O5 Y2 Mg1 94.9(2) . . ?
O3 Y2 Mg1 34.43(19) . . ?
O1 Y2 Mg1 117.5(2) 4_575 . ?
O6 Y2 Mg1 160.70(19) 3_665 . ?
O8 Y2 Mg1 31.8(2) . . ?
O12 Y2 Mg1 100.1(3) 1_554 . ?
O7 Y2 Mg1 88.14(19) . . ?
B4 Y2 Mg1 59.2(2) . . ?
B1 Y2 Mg1 106.09(19) 4_575 . ?
Mg1 Y2 Mg1 125.98(8) 1_554 . ?
Y1 Y2 Mg1 117.68(5) 1_554 . ?
O8 Mg1 O2 167.3(4) . 4_576 ?
O8 Mg1 O12 104.0(5) . . ?
O2 Mg1 O12 85.2(5) 4_576 . ?
O8 Mg1 O11 87.6(4) . 3_767 ?
O2 Mg1 O11 100.7(5) 4_576 3_767 ?
O12 Mg1 O11 93.6(4) . 3_767 ?
O8 Mg1 O3 76.4(4) . . ?
O2 Mg1 O3 92.3(4) 4_576 . ?
O12 Mg1 O3 164.2(4) . . ?
O11 Mg1 O3 102.2(4) 3_767 . ?
O8 Mg1 Y2 117.6(4) . 1_556 ?
O2 Mg1 Y2 63.2(5) 4_576 1_556 ?
O12 Mg1 Y2 44.4(3) . 1_556 ?
O11 Mg1 Y2 133.2(2) 3_767 1_556 ?
O3 Mg1 Y2 121.0(3) . 1_556 ?
O8 Mg1 Y1 64.0(3) . . ?
O2 Mg1 Y1 121.4(5) 4_576 . ?
O12 Mg1 Y1 43.4(3) . . ?
O11 Mg1 Y1 107.1(3) 3_767 . ?
O3 Mg1 Y1 128.7(3) . . ?
Y2 Mg1 Y1 60.05(5) 1_556 . ?
O8 Mg1 Y2 39.1(3) . . ?
O2 Mg1 Y2 129.1(3) 4_576 . ?
O12 Mg1 Y2 139.7(4) . . ?
O11 Mg1 Y2 98.9(2) 3_767 . ?
O3 Mg1 Y2 37.5(2) . . ?
Y2 Mg1 Y2 125.98(8) 1_556 . ?
Y1 Mg1 Y2 96.27(7) . . ?
O8 Mg1 Ba1 77.1(3) . 3_766 ?
O2 Mg1 Ba1 101.9(5) 4_576 3_766 ?
O12 Mg1 Ba1 138.5(3) . 3_766 ?
O11 Mg1 Ba1 45.0(2) 3_767 3_766 ?
O3 Mg1 Ba1 57.3(3) . 3_766 ?
Y2 Mg1 Ba1 165.11(8) 1_556 3_766 ?
Y1 Mg1 Ba1 133.92(7) . 3_766 ?
Y2 Mg1 Ba1 63.10(5) . 3_766 ?
O8 Mg1 Ba1 55.2(3) . . ?
O2 Mg1 Ba1 136.9(3) 4_576 . ?
O12 Mg1 Ba1 75.8(3) . . ?
O11 Mg1 Ba1 43.9(3) 3_767 . ?
O3 Mg1 Ba1 115.6(2) . . ?
Y2 Mg1 Ba1 118.29(7) 1_556 . ?
Y1 Mg1 Ba1 66.58(5) . . ?
Y2 Mg1 Ba1 87.06(5) . . ?
Ba1 Mg1 Ba1 71.36(5) 3_766 . ?
O8 Mg1 Ba1 151.6(3) . 3_767 ?
O2 Mg1 Ba1 41.1(3) 4_576 3_767 ?
O12 Mg1 Ba1 55.0(3) . 3_767 ?
O11 Mg1 Ba1 76.2(2) 3_767 3_767 ?
O3 Mg1 Ba1 129.3(2) . 3_767 ?
Y2 Mg1 Ba1 63.25(5) 1_556 3_767 ?
Y1 Mg1 Ba1 98.38(6) . 3_767 ?
Y2 Mg1 Ba1 165.34(8) . 3_767 ?
Ba1 Mg1 Ba1 105.48(6) 3_766 3_767 ?
Ba1 Mg1 Ba1 98.16(6) . 3_767 ?
O8 Mg1 Ba2 87.1(3) . 4_576 ?
O2 Mg1 Ba2 82.0(3) 4_576 4_576 ?
O12 Mg1 Ba2 106.1(3) . 4_576 ?
O11 Mg1 Ba2 160.3(3) 3_767 4_576 ?
O3 Mg1 Ba2 58.1(3) . 4_576 ?
Y2 Mg1 Ba2 65.50(5) 1_556 4_576 ?
Y1 Mg1 Ba2 87.41(6) . 4_576 ?
Y2 Mg1 Ba2 65.66(5) . 4_576 ?
Ba1 Mg1 Ba2 115.33(6) 3_766 4_576 ?
Ba1 Mg1 Ba2 140.31(7) . 4_576 ?
Ba1 Mg1 Ba2 115.58(6) 3_767 4_576 ?
B1 O1 Y2 108.8(8) . 4_576 ?
B1 O1 Ba2 118.2(6) . . ?
Y2 O1 Ba2 105.8(3) 4_576 . ?
B1 O1 Ba2 108.1(7) . 4_576 ?
Y2 O1 Ba2 122.4(4) 4_576 4_576 ?
Ba2 O1 Ba2 93.5(4) . 4_576 ?
B1 O2 Mg1 121.7(9) . 4_575 ?
B1 O2 Ba1 119.5(7) . 2_756 ?
Mg1 O2 Ba1 109.9(4) 4_575 2_756 ?
B1 O2 Ba1 99.2(10) . 3_766 ?
Mg1 O2 Ba1 112.0(6) 4_575 3_766 ?
Ba1 O2 Ba1 87.9(4) 2_756 3_766 ?
B1 O3 Mg1 125.1(6) . . ?
B1 O3 Y2 126.7(6) . . ?
Mg1 O3 Y2 108.1(3) . . ?
B1 O3 Ba1 95.2(7) . 3_766 ?
Mg1 O3 Ba1 89.0(3) . 3_766 ?
Y2 O3 Ba1 87.8(3) . 3_766 ?
B2 O4 Y1 95.2(7) . 3_666 ?
B2 O4 Ba2 145.0(8) . . ?
Y1 O4 Ba2 117.8(3) 3_666 . ?
B2 O4 Ba2 80.6(7) . 4_576 ?
Y1 O4 Ba2 123.9(6) 3_666 4_576 ?
Ba2 O4 Ba2 89.4(3) . 4_576 ?
B2 O5 Y2 130.5(7) . . ?
B2 O5 Ba2 95.2(6) . 2_645 ?
Y2 O5 Ba2 113.3(3) . 2_645 ?
B2 O5 Ba2 92.2(6) . 4_576 ?
Y2 O5 Ba2 109.4(3) . 4_576 ?
Ba2 O5 Ba2 114.8(3) 2_645 4_576 ?
B2 O6 Y2 138.4(7) . 3_665 ?
B2 O6 Y1 86.5(6) . 3_666 ?
Y2 O6 Y1 93.0(3) 3_665 3_666 ?
B2 O6 Ba2 91.2(6) . 2_645 ?
Y2 O6 Ba2 101.1(3) 3_665 2_645 ?
Y1 O6 Ba2 161.1(4) 3_666 2_645 ?
B4 O7 Y1 134.1(7) . 1_554 ?
B4 O7 Y2 91.2(6) . . ?
Y1 O7 Y2 95.4(3) 1_554 . ?
B4 O7 Ba2 106.5(6) . 2_645 ?
Y1 O7 Ba2 116.3(3) 1_554 2_645 ?
Y2 O7 Ba2 101.8(3) . 2_645 ?
B4 O8 Mg1 150.7(10) . . ?
B4 O8 Y2 93.4(7) . . ?
Mg1 O8 Y2 109.1(4) . . ?
B4 O8 Ba1 82.5(7) . . ?
Mg1 O8 Ba1 94.5(3) . . ?
Y2 O8 Ba1 133.4(5) . . ?
B4 O9 Y1 115.4(8) . 4_565 ?
B4 O9 Y1 110.2(8) . . ?
Y1 O9 Y1 124.3(4) 4_565 . ?
B4 O9 Ba1 90.4(7) . . ?
Y1 O9 Ba1 109.2(4) 4_565 . ?
Y1 O9 Ba1 100.4(4) . . ?
B3 O10 Y1 95.5(7) . . ?
B3 O10 Ba1 106.0(8) . . ?
Y1 O10 Ba1 108.3(5) . . ?
B3 O10 Ba1 133.0(9) . 4_566 ?
Y1 O10 Ba1 116.6(4) . 4_566 ?
Ba1 O10 Ba1 95.8(3) . 4_566 ?
B3 O11 Mg1 127.1(7) . 3_767 ?
B3 O11 Ba1 108.3(7) . 1_556 ?
Mg1 O11 Ba1 103.1(3) 3_767 1_556 ?
B3 O11 Ba1 104.2(7) . 3_767 ?
Mg1 O11 Ba1 105.4(3) 3_767 3_767 ?
Ba1 O11 Ba1 107.7(3) 1_556 3_767 ?
B3 O12 Mg1 124.9(7) . . ?
B3 O12 Y2 135.7(8) . 1_556 ?
Mg1 O12 Y2 98.6(4) . 1_556 ?
B3 O12 Y1 88.5(7) . . ?
Mg1 O12 Y1 101.6(5) . . ?
Y2 O12 Y1 90.5(3) 1_556 . ?
B3 O12 Ba1 84.0(7) . 3_767 ?
Mg1 O12 Ba1 93.8(4) . 3_767 ?
Y2 O12 Ba1 85.5(4) 1_556 3_767 ?
Y1 O12 Ba1 164.5(4) . 3_767 ?
O3 B1 O2 121.2(12) . . ?
O3 B1 O1 120.6(10) . . ?
O2 B1 O1 118.2(13) . . ?
O3 B1 Y2 150.7(7) . 4_576 ?
O2 B1 Y2 77.6(9) . 4_576 ?
O1 B1 Y2 46.1(6) . 4_576 ?
O4 B2 O5 119.3(9) . . ?
O4 B2 O6 118.0(10) . . ?
O5 B2 O6 122.6(9) . . ?
O4 B2 Y1 55.1(5) . 3_666 ?
O5 B2 Y1 169.6(8) . 3_666 ?
O6 B2 Y1 63.2(5) . 3_666 ?
O4 B2 Ba2 168.3(10) . 2_645 ?
O5 B2 Ba2 59.8(5) . 2_645 ?
O6 B2 Ba2 63.3(5) . 2_645 ?
Y1 B2 Ba2 123.5(4) 3_666 2_645 ?
O4 B2 Ba2 74.9(7) . 4_576 ?
O5 B2 Ba2 62.8(5) . 4_576 ?
O6 B2 Ba2 131.8(7) . 4_576 ?
Y1 B2 Ba2 106.7(3) 3_666 4_576 ?
Ba2 B2 Ba2 95.6(3) 2_645 4_576 ?
O11 B3 O10 120.7(11) . . ?
O11 B3 O12 125.9(12) . . ?
O10 B3 O12 113.4(11) . . ?
O11 B3 Y1 162.4(8) . . ?
O10 B3 Y1 55.0(6) . . ?
O12 B3 Y1 61.9(6) . . ?
O11 B3 Ba1 54.0(6) . 3_767 ?
O10 B3 Ba1 171.8(8) . 3_767 ?
O12 B3 Ba1 72.1(7) . 3_767 ?
Y1 B3 Ba1 132.2(4) . 3_767 ?
O11 B3 Ba1 108.4(7) . . ?
O10 B3 Ba1 51.1(7) . . ?
O12 B3 Ba1 103.9(7) . . ?
Y1 B3 Ba1 82.3(3) . . ?
Ba1 B3 Ba1 122.7(3) 3_767 . ?
O11 B3 Ba1 50.5(6) . 1_556 ?
O10 B3 Ba1 97.5(8) . 1_556 ?
O12 B3 Ba1 124.8(8) . 1_556 ?
Y1 B3 Ba1 111.9(3) . 1_556 ?
Ba1 B3 Ba1 83.3(3) 3_767 1_556 ?
Ba1 B3 Ba1 130.7(4) . 1_556 ?
O8 B4 O9 119.6(11) . . ?
O8 B4 O7 117.8(11) . . ?
O9 B4 O7 122.6(11) . . ?
O8 B4 Y2 58.3(6) . . ?
O9 B4 Y2 176.6(9) . . ?
O7 B4 Y2 59.8(6) . . ?
O8 B4 Y1 86.4(7) . . ?
O9 B4 Y1 45.0(6) . . ?
O7 B4 Y1 143.5(8) . . ?
Y2 B4 Y1 131.6(4) . . ?
O8 B4 Y1 157.6(8) . 4_565 ?
O9 B4 Y1 41.2(6) . 4_565 ?
O7 B4 Y1 82.1(6) . 4_565 ?
Y2 B4 Y1 141.6(4) . 4_565 ?
Y1 B4 Y1 81.9(3) . 4_565 ?
O8 B4 Ba1 74.2(7) . . ?
O9 B4 Ba1 66.0(7) . . ?
O7 B4 Ba1 130.1(7) . . ?
Y2 B4 Ba1 114.7(4) . . ?
Y1 B4 Ba1 80.7(3) . . ?
Y1 B4 Ba1 85.1(3) 4_565 . ?

loop_
_geom_bond_atom_site_label_1
_geom_bond_atom_site_label_2
_geom_bond_distance
_geom_bond_site_symmetry_2
_geom_bond_publ_flag
Ba1 O10 2.767(13) . ?
Ba1 O2 2.779(10) 2_746 ?
Ba1 O10 2.785(13) 4_565 ?
Ba1 O11 2.790(8) 1_554 ?
Ba1 O11 2.846(9) 3_767 ?
Ba1 O9 3.065(13) . ?
Ba1 O2 3.14(2) 3_766 ?
Ba1 O3 3.237(10) 3_766 ?
Ba1 O8 3.256(10) . ?
Ba1 O12 3.265(12) 3_767 ?
Ba1 B4 3.356(12) . ?
Ba1 B3 3.412(13) 3_767 ?
Ba2 O4 2.678(9) . ?
Ba2 O1 2.709(9) . ?
Ba2 O5 2.769(7) 2_655 ?
Ba2 O5 2.848(7) 4_575 ?
Ba2 O6 2.852(7) 2_655 ?
Ba2 O7 2.901(8) 2_655 ?
Ba2 O1 2.912(13) 4_575 ?
Ba2 O4 3.130(14) 4_575 ?
Ba2 B2 3.191(11) 2_655 ?
Ba2 B2 3.199(11) 4_575 ?
Ba2 Mg1 3.995(3) 4_575 ?
Ba2 Y2 4.0308(12) 4_576 ?
Y1 O9 2.228(10) 4_566 ?
Y1 O4 2.238(9) 3_666 ?
Y1 O7 2.249(7) 1_556 ?
Y1 O9 2.258(10) . ?
Y1 O10 2.310(11) . ?
Y1 O6 2.428(8) 3_666 ?
Y1 O12 2.475(11) . ?
Y1 B2 2.716(11) 3_666 ?
Y1 B3 2.806(11) . ?
Y1 B4 2.998(12) . ?
Y1 B4 3.055(12) 4_566 ?
Y1 Y2 3.4667(15) 1_556 ?
Y2 O5 2.188(7) . ?
Y2 O3 2.300(8) . ?
Y2 O1 2.337(10) 4_575 ?
Y2 O6 2.352(8) 3_665 ?
Y2 O8 2.399(10) . ?
Y2 O12 2.404(10) 1_554 ?
Y2 O7 2.434(8) . ?
Y2 B4 2.816(12) . ?
Y2 B1 3.069(11) 4_575 ?
Y2 Mg1 3.397(3) 1_554 ?
Y2 Mg1 3.594(3) . ?
Mg1 O8 2.005(10) . ?
Mg1 O2 2.054(12) 4_576 ?
Mg1 O12 2.066(9) . ?
Mg1 O11 2.091(8) 3_767 ?
Mg1 O3 2.137(8) . ?
O1 B1 1.374(14) . ?
O2 B1 1.353(14) . ?
O3 B1 1.345(13) . ?
O4 B2 1.349(13) . ?
O5 B2 1.353(13) . ?
O6 B2 1.375(13) . ?
O7 B4 1.366(14) . ?
O8 B4 1.338(15) . ?
O9 B4 1.342(16) . ?
O10 B3 1.386(16) . ?
O11 B3 1.309(14) . ?
O12 B3 1.389(15) . ?
